data_7026181
loop_
_publ_author_name
'Brown, Christopher C.'
'Glotzbach, Christoph'
'Stephan, Douglas W.'

_publ_section_title
;
 Ag(I) and Au(I) complexes of sterically crowded cyclic phosphinimine
 ligands.
;
_journal_issue 40
_journal_name_full 'Dalton transactions (Cambridge, England : 2003)'
_journal_page_first 9626
_journal_page_last 9632
_journal_paper_doi 10.1039/c0dt00261e
_journal_volume 39
_journal_year 2010
_chemical_formula_sum 'C34 H32 Cl3 N O4 P'
_chemical_formula_weight 655.93
_space_group_IT_number 14
_symmetry_cell_setting monoclinic
_symmetry_space_group_name_Hall '-P 2ybc'
_symmetry_space_group_name_H-M 'P 1 21/c 1'
_atom_sites_solution_hydrogens geom
_atom_sites_solution_primary direct
_atom_sites_solution_secondary difmap
_audit_creation_method SHELXL-97
_cell_angle_alpha 90.00
_cell_angle_beta 96.638(4)
_cell_angle_gamma 90.00
_cell_formula_units_Z 4
_cell_length_a 8.6024(6)
_cell_length_b 18.0080(11)
_cell_length_c 21.0067(14)
_cell_measurement_temperature 150(2)
_cell_volume 3232.4(4)
_computing_structure_refinement 'SHELXL-97 (Sheldrick, 1997)'
_computing_structure_solution 'SHELXS-97 (Sheldrick, 1990)'
_diffrn_ambient_temperature 150(2)
_diffrn_measured_fraction_theta_full 0.995
_diffrn_measured_fraction_theta_max 0.995
_diffrn_radiation_monochromator graphite
_diffrn_radiation_source 'fine-focus sealed tube'
_diffrn_radiation_type MoK\a
_diffrn_radiation_wavelength 0.71073
_diffrn_reflns_av_R_equivalents 0.0667
_diffrn_reflns_av_sigmaI/netI 0.0850
_diffrn_reflns_limit_h_max 11
_diffrn_reflns_limit_h_min -11
_diffrn_reflns_limit_k_max 21
_diffrn_reflns_limit_k_min -23
_diffrn_reflns_limit_l_max 27
_diffrn_reflns_limit_l_min -27
_diffrn_reflns_number 31265
_diffrn_reflns_theta_full 28.22
_diffrn_reflns_theta_max 28.22
_diffrn_reflns_theta_min 1.49
_exptl_absorpt_coefficient_mu 0.372
_exptl_absorpt_correction_T_max 0.7459
_exptl_absorpt_correction_T_min 0.6578
_exptl_absorpt_correction_type empirical
_exptl_crystal_density_diffrn 1.348
_exptl_crystal_density_method 'not measured'
_exptl_crystal_F_000 1364
_exptl_crystal_size_max 0.33
_exptl_crystal_size_mid 0.27
_exptl_crystal_size_min 0.18
_refine_diff_density_max 0.351
_refine_diff_density_min -0.384
_refine_diff_density_rms 0.051
_refine_ls_extinction_method none
_refine_ls_goodness_of_fit_ref 0.865
_refine_ls_hydrogen_treatment fixed
_refine_ls_matrix_type full
_refine_ls_number_parameters 388
_refine_ls_number_reflns 7927
_refine_ls_number_restraints 0
_refine_ls_restrained_S_all 0.865
_refine_ls_R_factor_all 0.0854
_refine_ls_R_factor_gt 0.0410
_refine_ls_shift/su_max 0.002
_refine_ls_shift/su_mean 0.000
_refine_ls_structure_factor_coef Fsqd
_refine_ls_weighting_details 'calc w=1/[\s^2^(Fo^2^)+(0.0374P)^2^+0.0000P] where P=(Fo^2^+2Fc^2^)/3'
_refine_ls_weighting_scheme calc
_refine_ls_wR_factor_gt 0.0811
_refine_ls_wR_factor_ref 0.0906
_reflns_number_gt 4659
_reflns_number_total 7927
_reflns_threshold_expression >2sigma(I)
_cod_data_source_file c0dt00261e.txt
_cod_data_source_block Ph2PNCPh2(CH(CO2Me)CH(CO2Me))
_cod_original_sg_symbol_H-M P2(1)/c
_cod_database_code 7026181

loop_
_symmetry_equiv_pos_as_xyz
'x, y, z'
'-x, y+1/2, -z+1/2'
'-x, -y, -z'
'x, -y-1/2, z-1/2'

loop_
_atom_site_label
_atom_site_type_symbol
_atom_site_fract_x
_atom_site_fract_y
_atom_site_fract_z
_atom_site_U_iso_or_equiv
_atom_site_adp_type
_atom_site_occupancy
_atom_site_symmetry_multiplicity
_atom_site_calc_flag
_atom_site_refinement_flags
P1 P 0.42912(6) 0.79157(2) 0.23476(2) 0.01610(11) Uani 1 1 d .
N1 N 0.50283(17) 0.78328(8) 0.16990(7) 0.0186(3) Uani 1 1 d .
O1 O 0.26661(15) 1.00959(7) 0.12739(7) 0.0270(3) Uani 1 1 d .
O2 O 0.51492(16) 1.03643(7) 0.16338(7) 0.0330(4) Uani 1 1 d .
O3 O 0.26694(16) 0.99864(7) 0.26793(6) 0.0284(3) Uani 1 1 d .
O4 O 0.23922(17) 0.88929(7) 0.31693(6) 0.0311(4) Uani 1 1 d .
C1 C 0.5658(2) 0.78025(9) 0.30568(9) 0.0199(4) Uani 1 1 d .
C2 C 0.5229(3) 0.78039(10) 0.36766(9) 0.0281(5) Uani 1 1 d .
H2A H 0.4177 0.7806 0.3740 0.034 Uiso 1 1 calc R
C3 C 0.6364(3) 0.78020(11) 0.41948(10) 0.0392(6) Uani 1 1 d .
H3A H 0.6077 0.7811 0.4608 0.047 Uiso 1 1 calc R
C4 C 0.7933(3) 0.77868(11) 0.41041(12) 0.0444(6) Uani 1 1 d .
H4A H 0.8696 0.7784 0.4456 0.053 Uiso 1 1 calc R
C5 C 0.8362(3) 0.77755(11) 0.34909(12) 0.0395(6) Uani 1 1 d .
H5A H 0.9415 0.7759 0.3430 0.047 Uiso 1 1 calc R
C6 C 0.7233(2) 0.77889(10) 0.29690(10) 0.0261(5) Uani 1 1 d .
H6A H 0.7528 0.7789 0.2557 0.031 Uiso 1 1 calc R
C7 C 0.2627(2) 0.73307(9) 0.24203(8) 0.0170(4) Uani 1 1 d .
C8 C 0.1267(2) 0.74739(10) 0.20144(9) 0.0243(4) Uani 1 1 d .
H8A H 0.1211 0.7892 0.1753 0.029 Uiso 1 1 calc R
C9 C -0.0001(2) 0.70013(11) 0.19961(10) 0.0314(5) Uani 1 1 d .
H9A H -0.0911 0.7101 0.1725 0.038 Uiso 1 1 calc R
C10 C 0.0090(3) 0.63786(11) 0.23831(11) 0.0351(6) Uani 1 1 d .
H10A H -0.0761 0.6058 0.2371 0.042 Uiso 1 1 calc R
C11 C 0.1429(3) 0.62303(11) 0.27854(10) 0.0324(5) Uani 1 1 d .
H11A H 0.1478 0.5809 0.3044 0.039 Uiso 1 1 calc R
C12 C 0.2710(2) 0.67029(10) 0.28102(9) 0.0240(4) Uani 1 1 d .
H12A H 0.3613 0.6601 0.3084 0.029 Uiso 1 1 calc R
C13 C 0.4986(2) 0.85281(9) 0.13427(8) 0.0133(4) Uani 1 1 d .
C14 C 0.6671(2) 0.87331(9) 0.12295(9) 0.0177(4) Uani 1 1 d .
C15 C 0.7651(2) 0.91490(10) 0.16611(9) 0.0233(4) Uani 1 1 d .
H15A H 0.7285 0.9334 0.2029 0.028 Uiso 1 1 calc R
C16 C 0.9181(2) 0.92900(10) 0.15451(11) 0.0300(5) Uani 1 1 d .
H16A H 0.9824 0.9580 0.1832 0.036 Uiso 1 1 calc R
C17 C 0.9758(2) 0.90069(11) 0.10115(11) 0.0330(5) Uani 1 1 d .
H17A H 1.0780 0.9108 0.0935 0.040 Uiso 1 1 calc R
C18 C 0.8811(2) 0.85738(12) 0.05951(11) 0.0375(6) Uani 1 1 d .
H18A H 0.9197 0.8369 0.0238 0.045 Uiso 1 1 calc R
C19 C 0.7284(2) 0.84398(11) 0.07028(10) 0.0311(5) Uani 1 1 d .
H19A H 0.6652 0.8146 0.0415 0.037 Uiso 1 1 calc R
C20 C 0.3948(2) 0.84678(10) 0.06945(8) 0.0178(4) Uani 1 1 d .
C21 C 0.3097(2) 0.78329(10) 0.05358(9) 0.0221(4) Uani 1 1 d .
H21A H 0.3134 0.7442 0.0826 0.027 Uiso 1 1 calc R
C22 C 0.2186(2) 0.77679(12) -0.00498(10) 0.0309(5) Uani 1 1 d .
H22A H 0.1627 0.7333 -0.0150 0.037 Uiso 1 1 calc R
C23 C 0.2102(2) 0.83437(13) -0.04836(10) 0.0347(5) Uani 1 1 d .
H23A H 0.1483 0.8301 -0.0875 0.042 Uiso 1 1 calc R
C24 C 0.2949(2) 0.89869(13) -0.03324(9) 0.0338(5) Uani 1 1 d .
H24A H 0.2896 0.9379 -0.0622 0.041 Uiso 1 1 calc R
C25 C 0.3867(2) 0.90450(11) 0.02467(9) 0.0256(5) Uani 1 1 d .
H25A H 0.4443 0.9476 0.0342 0.031 Uiso 1 1 calc R
C26 C 0.42230(19) 0.91281(9) 0.17395(8) 0.0151(4) Uani 1 1 d .
C27 C 0.4085(2) 0.99353(10) 0.15456(9) 0.0195(4) Uani 1 1 d .
C28 C 0.2413(3) 1.08696(11) 0.10991(12) 0.0435(6) Uani 1 1 d .
H28A H 0.1356 1.0935 0.0904 0.065 Uiso 1 1 calc R
H28B H 0.3125 1.1012 0.0801 0.065 Uiso 1 1 calc R
H28C H 0.2589 1.1173 0.1476 0.065 Uiso 1 1 calc R
C29 C 0.3713(2) 0.88752(9) 0.22735(8) 0.0158(4) Uani 1 1 d .
C30 C 0.2883(2) 0.93267(10) 0.27167(9) 0.0203(4) Uani 1 1 d .
C31 C 0.1612(3) 0.92752(13) 0.36508(12) 0.0561(8) Uani 1 1 d .
H31A H 0.1311 0.8922 0.3956 0.084 Uiso 1 1 calc R
H31B H 0.0698 0.9523 0.3448 0.084 Uiso 1 1 calc R
H31C H 0.2312 0.9634 0.3867 0.084 Uiso 1 1 calc R
C33 C 0.5260(3) 0.89727(12) 0.62057(11) 0.0437(6) Uani 1 1 d .
H33A H 0.5381 0.8451 0.6313 0.052 Uiso 1 1 calc R
H33B H 0.6236 0.9221 0.6352 0.052 Uiso 1 1 calc R
Cl1 Cl 0.37379(8) 1.02662(3) 0.64185(3) 0.05225(18) Uani 1 1 d .
C32 C 0.3993(3) 0.92905(12) 0.65419(11) 0.0428(6) Uani 1 1 d .
H32A H 0.4225 0.9196 0.6998 0.051 Uiso 1 1 calc R
H32B H 0.3019 0.9040 0.6395 0.051 Uiso 1 1 calc R
Cl4 Cl -0.02718(9) 0.59875(4) 0.05500(3) 0.0633(2) Uani 1 1 d .
Cl3 Cl 0.48749(11) 0.90667(4) 0.53627(3) 0.0725(3) Uani 1 1 d .
C34 C -0.0665(3) 0.52706(13) -0.00363(11) 0.0503(7) Uani 1 1 d .
H34A H -0.1634 0.5020 0.0025 0.060 Uiso 1 1 calc R
H34B H -0.0773 0.5483 -0.0463 0.060 Uiso 1 1 calc R

loop_
_atom_site_aniso_label
_atom_site_aniso_U_11
_atom_site_aniso_U_22
_atom_site_aniso_U_33
_atom_site_aniso_U_23
_atom_site_aniso_U_13
_atom_site_aniso_U_12
P1 0.0184(2) 0.0133(2) 0.0170(2) 0.0007(2) 0.0038(2) 0.00092(19)
N1 0.0245(8) 0.0136(8) 0.0189(8) -0.0001(6) 0.0072(7) 0.0028(6)
O1 0.0268(7) 0.0178(7) 0.0345(9) 0.0060(6) -0.0048(6) 0.0032(6)
O2 0.0267(8) 0.0170(7) 0.0548(10) 0.0018(7) 0.0031(7) -0.0060(6)
O3 0.0373(8) 0.0191(7) 0.0303(8) -0.0018(6) 0.0099(7) 0.0080(6)
O4 0.0464(9) 0.0212(7) 0.0306(8) -0.0032(6) 0.0247(7) -0.0017(6)
C1 0.0274(10) 0.0123(9) 0.0189(10) 0.0007(8) -0.0019(8) 0.0010(8)
C2 0.0398(12) 0.0230(11) 0.0213(11) 0.0023(9) 0.0023(10) 0.0069(9)
C3 0.0675(17) 0.0265(12) 0.0204(12) -0.0001(9) -0.0080(11) 0.0106(11)
C4 0.0565(16) 0.0260(13) 0.0428(16) -0.0021(11) -0.0281(13) 0.0046(11)
C5 0.0323(12) 0.0265(12) 0.0553(17) 0.0038(11) -0.0139(12) -0.0012(9)
C6 0.0263(11) 0.0211(11) 0.0298(12) 0.0039(9) -0.0015(9) 0.0002(8)
C7 0.0214(10) 0.0149(9) 0.0159(10) -0.0017(7) 0.0069(8) -0.0011(7)
C8 0.0252(11) 0.0237(11) 0.0246(12) 0.0018(8) 0.0054(9) 0.0005(8)
C9 0.0238(11) 0.0372(13) 0.0334(13) -0.0061(10) 0.0038(10) -0.0054(9)
C10 0.0347(13) 0.0310(13) 0.0427(14) -0.0096(10) 0.0176(12) -0.0154(10)
C11 0.0420(13) 0.0215(11) 0.0364(13) 0.0026(9) 0.0153(11) -0.0074(9)
C12 0.0299(11) 0.0190(10) 0.0240(11) 0.0002(8) 0.0072(9) -0.0004(8)
C13 0.0151(9) 0.0120(9) 0.0132(9) -0.0019(7) 0.0029(7) -0.0016(7)
C14 0.0175(9) 0.0162(9) 0.0198(10) 0.0035(8) 0.0031(8) -0.0005(7)
C15 0.0226(10) 0.0199(10) 0.0268(11) -0.0022(8) -0.0003(9) 0.0033(8)
C16 0.0179(10) 0.0213(11) 0.0484(15) -0.0059(10) -0.0062(10) -0.0009(8)
C17 0.0163(10) 0.0318(12) 0.0515(15) 0.0099(11) 0.0062(10) 0.0021(9)
C18 0.0223(11) 0.0598(16) 0.0319(13) -0.0026(11) 0.0096(10) 0.0037(11)
C19 0.0216(11) 0.0444(13) 0.0277(12) -0.0101(10) 0.0045(9) -0.0041(9)
C20 0.0124(9) 0.0252(10) 0.0168(10) -0.0035(8) 0.0054(8) 0.0009(7)
C21 0.0184(9) 0.0255(11) 0.0231(11) -0.0049(8) 0.0050(8) -0.0005(8)
C22 0.0202(10) 0.0408(13) 0.0317(13) -0.0135(10) 0.0030(9) -0.0030(9)
C23 0.0237(11) 0.0621(16) 0.0178(11) -0.0077(11) 0.0007(9) 0.0015(11)
C24 0.0303(12) 0.0534(15) 0.0184(11) 0.0099(10) 0.0062(10) 0.0015(11)
C25 0.0253(11) 0.0315(11) 0.0206(11) 0.0039(9) 0.0054(9) -0.0037(9)
C26 0.0147(9) 0.0123(9) 0.0176(10) -0.0003(7) -0.0007(8) -0.0013(7)
C27 0.0212(10) 0.0177(10) 0.0203(11) 0.0016(8) 0.0056(9) 0.0006(8)
C28 0.0504(15) 0.0238(12) 0.0548(16) 0.0148(11) -0.0010(13) 0.0126(10)
C29 0.0158(9) 0.0124(9) 0.0187(10) -0.0001(7) 0.0003(8) 0.0004(7)
C30 0.0192(10) 0.0209(11) 0.0211(11) -0.0032(8) 0.0040(8) -0.0007(8)
C31 0.084(2) 0.0414(15) 0.0534(17) -0.0152(12) 0.0540(16) -0.0053(13)
C33 0.0578(16) 0.0227(12) 0.0504(16) 0.0048(11) 0.0054(13) -0.0070(11)
Cl1 0.0633(4) 0.0333(3) 0.0558(4) -0.0084(3) -0.0121(3) 0.0061(3)
C32 0.0615(17) 0.0315(13) 0.0361(14) 0.0047(10) 0.0080(13) -0.0118(11)
Cl4 0.0799(5) 0.0618(5) 0.0474(4) -0.0048(3) 0.0044(4) -0.0114(4)
Cl3 0.1264(7) 0.0500(4) 0.0464(4) 0.0030(3) 0.0326(5) 0.0083(4)
C34 0.0581(17) 0.0638(18) 0.0286(13) 0.0067(13) 0.0037(13) -0.0157(13)

loop_
_atom_type_symbol
_atom_type_description
_atom_type_scat_dispersion_real
_atom_type_scat_dispersion_imag
_atom_type_scat_source
C C 0.0033 0.0016 'International Tables Vol C Tables 4.2.6.8 and 6.1.1.4'
H H 0.0000 0.0000 'International Tables Vol C Tables 4.2.6.8 and 6.1.1.4'
N N 0.0061 0.0033 'International Tables Vol C Tables 4.2.6.8 and 6.1.1.4'
O O 0.0106 0.0060 'International Tables Vol C Tables 4.2.6.8 and 6.1.1.4'
P P 0.1023 0.0942 'International Tables Vol C Tables 4.2.6.8 and 6.1.1.4'
Cl Cl 0.1484 0.1585 'International Tables Vol C Tables 4.2.6.8 and 6.1.1.4'

loop_
_geom_angle_atom_site_label_1
_geom_angle_atom_site_label_2
_geom_angle_atom_site_label_3
_geom_angle
_geom_angle_site_symmetry_1
N1 P1 C7 114.96(8) .
N1 P1 C1 114.55(9) .
C7 P1 C1 108.29(8) .
N1 P1 C29 98.68(8) .
C7 P1 C29 110.81(8) .
C1 P1 C29 109.14(8) .
C13 N1 P1 111.98(11) .
C27 O1 C28 115.14(15) .
C30 O4 C31 115.36(15) .
C6 C1 C2 119.45(19) .
C6 C1 P1 116.51(14) .
C2 C1 P1 123.71(15) .
C3 C2 C1 119.9(2) .
C2 C3 C4 120.3(2) .
C5 C4 C3 119.9(2) .
C6 C5 C4 120.1(2) .
C5 C6 C1 120.2(2) .
C8 C7 C12 119.57(17) .
C8 C7 P1 117.47(14) .
C12 C7 P1 122.57(15) .
C9 C8 C7 120.61(18) .
C8 C9 C10 119.5(2) .
C11 C10 C9 120.42(19) .
C10 C11 C12 120.61(19) .
C11 C12 C7 119.27(19) .
N1 C13 C14 108.49(14) .
N1 C13 C20 111.73(14) .
C14 C13 C20 109.84(14) .
N1 C13 C26 107.97(13) .
C14 C13 C26 112.28(13) .
C20 C13 C26 106.55(14) .
C19 C14 C15 118.07(17) .
C19 C14 C13 118.95(16) .
C15 C14 C13 122.76(16) .
C14 C15 C16 120.10(18) .
C17 C16 C15 120.91(19) .
C18 C17 C16 119.22(19) .
C17 C18 C19 120.2(2) .
C18 C19 C14 121.5(2) .
C21 C20 C25 118.05(18) .
C21 C20 C13 120.60(16) .
C25 C20 C13 121.34(16) .
C20 C21 C22 121.02(19) .
C23 C22 C21 120.3(2) .
C22 C23 C24 119.5(2) .
C25 C24 C23 119.9(2) .
C24 C25 C20 121.16(19) .
C29 C26 C27 122.23(15) .
C29 C26 C13 114.49(15) .
C27 C26 C13 123.28(15) .
O2 C27 O1 125.38(17) .
O2 C27 C26 123.05(17) .
O1 C27 C26 111.56(15) .
C26 C29 C30 124.89(16) .
C26 C29 P1 106.67(12) .
C30 C29 P1 128.41(13) .
O3 C30 O4 124.42(17) .
O3 C30 C29 125.61(17) .
O4 C30 C29 109.97(15) .
C32 C33 Cl3 112.16(18) .
C33 C32 Cl1 113.33(15) .
C34 C34 Cl4 108.5(2) 3_565

loop_
_geom_bond_atom_site_label_1
_geom_bond_atom_site_label_2
_geom_bond_distance
_geom_bond_site_symmetry_2
P1 N1 1.5749(15) .
P1 C7 1.7980(18) .
P1 C1 1.7997(19) .
P1 C29 1.7998(17) .
N1 C13 1.457(2) .
O1 C27 1.319(2) .
O1 C28 1.451(2) .
O2 C27 1.196(2) .
O3 C30 1.203(2) .
O4 C30 1.336(2) .
O4 C31 1.451(2) .
C1 C6 1.389(3) .
C1 C2 1.394(3) .
C2 C3 1.376(3) .
C3 C4 1.384(3) .
C4 C5 1.380(3) .
C5 C6 1.378(3) .
C7 C8 1.390(3) .
C7 C12 1.393(2) .
C8 C9 1.381(3) .
C9 C10 1.382(3) .
C10 C11 1.374(3) .
C11 C12 1.389(3) .
C13 C14 1.541(2) .
C13 C20 1.543(2) .
C13 C26 1.556(2) .
C14 C19 1.384(3) .
C14 C15 1.385(3) .
C15 C16 1.389(3) .
C16 C17 1.375(3) .
C17 C18 1.368(3) .
C18 C19 1.380(3) .
C20 C21 1.378(2) .
C20 C25 1.398(3) .
C21 C22 1.385(3) .
C22 C23 1.377(3) .
C23 C24 1.385(3) .
C24 C25 1.376(3) .
C26 C29 1.331(2) .
C26 C27 1.510(2) .
C29 C30 1.480(2) .
C33 C32 1.480(3) .
C33 Cl3 1.772(2) .
Cl1 C32 1.786(2) .
Cl4 C34 1.789(2) .
C34 C34 1.497(5) 3_565
